data_7224268
loop_
_publ_author_name
'tian, jianwen'
'He, Xiaohui'
'Liu, Jingyin'
'Deng, Xiaodan'
'Chen, Defu'

_publ_section_title
;
 Palladium(II) and copper(II) chloride complexes bearing bulky \a-diimine
 ligands as catalysts for norbornene vinyl-addition (co)polymerization
;
_journal_name_full 'RSC Adv.'
_journal_paper_doi 10.1039/C5RA23970B
_journal_year 2016
_chemical_formula_sum 'C33 H34 Cl2 N2 O2 Pd'
_chemical_formula_weight 667.92
_chemical_name_systematic
; 
 ? 
;
_space_group_IT_number 14
_symmetry_cell_setting monoclinic
_symmetry_space_group_name_Hall '-P 2ybc'
_symmetry_space_group_name_H-M 'P 1 21/c 1'
_atom_sites_solution_hydrogens geom
_atom_sites_solution_primary direct
_atom_sites_solution_secondary difmap
_audit_creation_method SHELXL-97
_audit_update_record
;
2015-11-12 deposited with the CCDC.
2016-02-16 downloaded from the CCDC.
;
_cell_angle_alpha 90.00
_cell_angle_beta 103.524(2)
_cell_angle_gamma 90.00
_cell_formula_units_Z 4
_cell_length_a 14.638(2)
_cell_length_b 10.8203(17)
_cell_length_c 21.055(3)
_cell_measurement_temperature 296(2)
_cell_volume 3242.4(8)
_computing_structure_refinement 'SHELXL-97 (Sheldrick, 1997)'
_computing_structure_solution 'SHELXS-97 (Sheldrick, 1990)'
_diffrn_ambient_temperature 296(2)
_diffrn_measured_fraction_theta_full 0.999
_diffrn_measured_fraction_theta_max 0.999
_diffrn_measurement_device_type 'CCD area detector'
_diffrn_radiation_monochromator graphite
_diffrn_radiation_source 'fine-focus sealed tube'
_diffrn_radiation_type MoK\a
_diffrn_radiation_wavelength 0.71073
_diffrn_reflns_av_R_equivalents 0.1268
_diffrn_reflns_av_sigmaI/netI 0.0738
_diffrn_reflns_limit_h_max 17
_diffrn_reflns_limit_h_min -17
_diffrn_reflns_limit_k_max 13
_diffrn_reflns_limit_k_min -13
_diffrn_reflns_limit_l_max 25
_diffrn_reflns_limit_l_min -25
_diffrn_reflns_number 24216
_diffrn_reflns_theta_full 25.50
_diffrn_reflns_theta_max 25.50
_diffrn_reflns_theta_min 2.36
_exptl_absorpt_coefficient_mu 0.767
_exptl_absorpt_correction_T_max 0.8936
_exptl_absorpt_correction_T_min 0.8493
_exptl_crystal_colour yellow
_exptl_crystal_density_diffrn 1.368
_exptl_crystal_density_method 'not measured'
_exptl_crystal_description block
_exptl_crystal_F_000 1368
_exptl_crystal_size_max 0.22
_exptl_crystal_size_mid 0.18
_exptl_crystal_size_min 0.15
_refine_diff_density_max 0.940
_refine_diff_density_min -0.900
_refine_diff_density_rms 0.093
_refine_ls_extinction_method none
_refine_ls_goodness_of_fit_ref 1.119
_refine_ls_hydrogen_treatment mixed
_refine_ls_matrix_type full
_refine_ls_number_parameters 365
_refine_ls_number_reflns 6029
_refine_ls_number_restraints 0
_refine_ls_restrained_S_all 1.119
_refine_ls_R_factor_all 0.0586
_refine_ls_R_factor_gt 0.0478
_refine_ls_shift/su_max 0.007
_refine_ls_shift/su_mean 0.000
_refine_ls_structure_factor_coef Fsqd
_refine_ls_weighting_details 'calc w=1/[\s^2^(Fo^2^)+(0.0597P)^2^+2.6987P] where P=(Fo^2^+2Fc^2^)/3'
_refine_ls_weighting_scheme calc
_refine_ls_wR_factor_gt 0.1320
_refine_ls_wR_factor_ref 0.1455
_reflns_number_gt 4963
_reflns_number_total 6029
_reflns_threshold_expression >2sigma(I)
_cod_data_source_file c5ra23970b2.cif
_cod_data_source_block C1
_cod_original_cell_volume 3242.3(9)
_cod_original_sg_symbol_H-M P21/c
_cod_database_code 7224268

loop_
_symmetry_equiv_pos_as_xyz
'x, y, z'
'-x, y+1/2, -z+1/2'
'-x, -y, -z'
'x, -y-1/2, z-1/2'

loop_
_atom_site_label
_atom_site_type_symbol
_atom_site_fract_x
_atom_site_fract_y
_atom_site_fract_z
_atom_site_U_iso_or_equiv
_atom_site_adp_type
_atom_site_occupancy
_atom_site_symmetry_multiplicity
_atom_site_calc_flag
_atom_site_refinement_flags
O2 O 0.1993(9) 0.2907(9) 0.0782(6) 0.272(6) Uani 1 1 d .
Pd1 Pd 0.27241(2) 0.63029(3) 0.235647(14) 0.04387(14) Uani 1 1 d .
N2 N 0.2336(2) 0.6759(3) 0.31966(15) 0.0407(7) Uani 1 1 d .
Cl3 Cl 0.33027(11) 0.59313(13) 0.14657(6) 0.0772(4) Uani 1 1 d .
Cl4 Cl 0.18932(12) 0.45148(12) 0.22298(7) 0.0820(4) Uani 1 1 d .
C7 C 0.3877(3) 0.9461(3) 0.34896(18) 0.0438(9) Uani 1 1 d .
H7 H 0.4292 0.9904 0.3264 0.053 Uiso 1 1 calc R
C8 C 0.3044(3) 1.0224(4) 0.35745(18) 0.0459(9) Uani 1 1 d .
C14 C 0.2813(4) 1.1406(4) 0.3323(2) 0.0567(11) Uani 1 1 d .
H14 H 0.3191 1.1805 0.3089 0.068 Uiso 1 1 calc R
C10 C 0.2764(3) 0.8316(4) 0.41182(19) 0.0460(9) Uani 1 1 d .
H10 H 0.2352 0.7900 0.4357 0.055 Uiso 1 1 calc R
C6 C 0.4390(3) 0.8929(3) 0.41536(18) 0.0447(9) Uani 1 1 d .
C5 C 0.3796(3) 0.8327(4) 0.44866(18) 0.0452(9) Uani 1 1 d .
C9 C 0.2454(3) 0.9625(4) 0.39112(19) 0.0475(9) Uani 1 1 d .
C4 C 0.4167(3) 0.7773(4) 0.50807(19) 0.0540(10) Uani 1 1 d .
H4 H 0.3776 0.7382 0.5308 0.065 Uiso 1 1 calc R
C1 C 0.5348(3) 0.8943(4) 0.4405(2) 0.0536(10) Uani 1 1 d .
H1 H 0.5744 0.9327 0.4179 0.064 Uiso 1 1 calc R
C3 C 0.5121(4) 0.7804(4) 0.5333(2) 0.0626(12) Uani 1 1 d .
H3 H 0.5374 0.7435 0.5734 0.075 Uiso 1 1 calc R
C2 C 0.5708(4) 0.8377(5) 0.4999(2) 0.0607(11) Uani 1 1 d .
H2 H 0.6353 0.8382 0.5175 0.073 Uiso 1 1 calc R
C12 C 0.1442(4) 1.1368(5) 0.3765(3) 0.0738(15) Uani 1 1 d .
H12 H 0.0909 1.1763 0.3833 0.089 Uiso 1 1 calc R
C11 C 0.1653(3) 1.0189(4) 0.4003(2) 0.0608(11) Uani 1 1 d .
H11 H 0.1258 0.9781 0.4221 0.073 Uiso 1 1 calc R
C13 C 0.2019(4) 1.1975(5) 0.3425(3) 0.0707(14) Uani 1 1 d .
H13 H 0.1867 1.2769 0.3266 0.085 Uiso 1 1 calc R
C16 C 0.3420(3) 0.8334(4) 0.31248(18) 0.0409(8) Uani 1 1 d .
C15 C 0.2794(3) 0.7686(3) 0.34799(17) 0.0390(8) Uani 1 1 d .
N1 N 0.3445(2) 0.7917(3) 0.25604(14) 0.0390(7) Uani 1 1 d .
C17 C 0.3930(3) 0.8597(3) 0.21508(18) 0.0410(8) Uani 1 1 d .
C18 C 0.4898(3) 0.8487(4) 0.22403(19) 0.0453(9) Uani 1 1 d .
C20 C 0.4802(4) 0.9913(4) 0.1348(2) 0.0615(12) Uani 1 1 d .
H20 H 0.5099 1.0358 0.1076 0.074 Uiso 1 1 calc R
C21 C 0.3848(4) 0.9994(4) 0.1265(2) 0.0592(11) Uani 1 1 d .
H21 H 0.3503 1.0491 0.0935 0.071 Uiso 1 1 calc R
C22 C 0.3385(3) 0.9344(4) 0.16682(19) 0.0490(9) Uani 1 1 d .
C19 C 0.5324(3) 0.9171(4) 0.1834(2) 0.0533(10) Uani 1 1 d .
H19 H 0.5973 0.9131 0.1889 0.064 Uiso 1 1 calc R
C24 C 0.5455(3) 0.7644(5) 0.2747(2) 0.0625(12) Uani 1 1 d .
H24A H 0.6112 0.7749 0.2767 0.094 Uiso 1 1 calc R
H24B H 0.5278 0.6803 0.2635 0.094 Uiso 1 1 calc R
H24C H 0.5333 0.7837 0.3164 0.094 Uiso 1 1 calc R
C23 C 0.2340(3) 0.9446(6) 0.1589(3) 0.0748(15) Uani 1 1 d .
H23A H 0.2063 0.8639 0.1519 0.112 Uiso 1 1 calc R
H23B H 0.2080 0.9965 0.1222 0.112 Uiso 1 1 calc R
H23C H 0.2211 0.9799 0.1977 0.112 Uiso 1 1 calc R
C25 C 0.1611(3) 0.6214(4) 0.3461(2) 0.0474(9) Uani 1 1 d .
C26 C 0.1846(3) 0.5324(4) 0.3951(2) 0.0546(10) Uani 1 1 d .
C32 C 0.2833(4) 0.4914(5) 0.4210(3) 0.0667(12) Uani 1 1 d .
H32A H 0.3085 0.4611 0.3857 0.100 Uiso 1 1 calc R
H32B H 0.2848 0.4268 0.4524 0.100 Uiso 1 1 calc R
H32C H 0.3204 0.5600 0.4415 0.100 Uiso 1 1 calc R
C28 C 0.0207(5) 0.5231(7) 0.3946(4) 0.106(2) Uani 1 1 d .
H28 H -0.0273 0.4897 0.4114 0.128 Uiso 1 1 calc R
C30 C 0.0699(3) 0.6618(5) 0.3215(3) 0.0687(13) Uani 1 1 d .
C27 C 0.1106(4) 0.4828(5) 0.4179(3) 0.0834(17) Uani 1 1 d .
H27 H 0.1226 0.4212 0.4496 0.100 Uiso 1 1 calc R
C29 C -0.0006(4) 0.6120(7) 0.3469(4) 0.099(2) Uani 1 1 d .
H29 H -0.0624 0.6384 0.3317 0.119 Uiso 1 1 calc R
C31 C 0.0483(4) 0.7596(7) 0.2685(3) 0.0957(19) Uani 1 1 d .
H31A H -0.0165 0.7835 0.2612 0.144 Uiso 1 1 calc R
H31B H 0.0600 0.7267 0.2288 0.144 Uiso 1 1 calc R
H31C H 0.0876 0.8304 0.2818 0.144 Uiso 1 1 calc R
O1 O 0.1656(13) 0.7062(17) 0.0319(5) 0.325(8) Uani 1 1 d .
H1C H 0.2063 0.6753 0.0635 0.390 Uiso 1 1 d R
C33 C 0.0774(9) 0.6872(18) 0.0416(10) 0.263(11) Uani 1 1 d .
H33A H 0.0326 0.7226 0.0055 0.395 Uiso 1 1 d R
H33B H 0.0654 0.6003 0.0440 0.395 Uiso 1 1 d R
H33C H 0.0719 0.7264 0.0814 0.395 Uiso 1 1 d R

loop_
_atom_site_aniso_label
_atom_site_aniso_U_11
_atom_site_aniso_U_22
_atom_site_aniso_U_33
_atom_site_aniso_U_23
_atom_site_aniso_U_13
_atom_site_aniso_U_12
O2 0.336(14) 0.192(9) 0.318(14) -0.145(9) 0.135(12) -0.061(10)
Pd1 0.0522(2) 0.0427(2) 0.0400(2) -0.00724(11) 0.01751(14) -0.00489(12)
N2 0.0414(17) 0.0440(16) 0.0400(16) -0.0043(14) 0.0163(13) -0.0090(14)
Cl3 0.1138(11) 0.0694(7) 0.0646(7) -0.0224(6) 0.0540(7) -0.0110(7)
Cl4 0.1127(11) 0.0671(7) 0.0748(8) -0.0252(6) 0.0398(8) -0.0412(7)
C7 0.054(2) 0.044(2) 0.0375(19) -0.0021(15) 0.0193(16) -0.0161(17)
C8 0.062(2) 0.044(2) 0.0337(18) -0.0050(15) 0.0140(17) -0.0086(18)
C14 0.077(3) 0.049(2) 0.044(2) -0.0028(17) 0.014(2) -0.012(2)
C10 0.059(2) 0.045(2) 0.041(2) -0.0040(16) 0.0240(18) -0.0110(18)
C6 0.059(2) 0.0432(19) 0.0341(18) -0.0050(15) 0.0162(17) -0.0115(17)
C5 0.061(2) 0.0406(18) 0.0368(19) -0.0046(16) 0.0183(17) -0.0102(18)
C9 0.063(3) 0.046(2) 0.0370(19) -0.0075(16) 0.0183(18) -0.0059(18)
C4 0.078(3) 0.050(2) 0.038(2) 0.0002(17) 0.021(2) -0.010(2)
C1 0.061(3) 0.057(2) 0.046(2) -0.0081(19) 0.0189(19) -0.015(2)
C3 0.080(3) 0.060(3) 0.043(2) 0.005(2) 0.006(2) -0.009(2)
C2 0.065(3) 0.067(3) 0.048(2) -0.005(2) 0.007(2) -0.010(2)
C12 0.079(4) 0.075(3) 0.072(3) -0.006(3) 0.025(3) 0.018(3)
C11 0.068(3) 0.063(3) 0.060(3) -0.005(2) 0.030(2) -0.001(2)
C13 0.091(4) 0.051(3) 0.064(3) 0.003(2) 0.008(3) 0.006(3)
C16 0.045(2) 0.0436(19) 0.0373(19) -0.0004(16) 0.0160(15) -0.0047(16)
C15 0.043(2) 0.0419(19) 0.0358(18) -0.0006(15) 0.0162(15) -0.0044(16)
N1 0.0401(16) 0.0454(16) 0.0344(15) -0.0020(13) 0.0143(12) -0.0010(13)
C17 0.050(2) 0.0434(19) 0.0339(18) -0.0022(14) 0.0191(16) -0.0032(16)
C18 0.052(2) 0.047(2) 0.042(2) -0.0047(16) 0.0216(17) 0.0018(17)
C20 0.084(3) 0.056(2) 0.057(3) 0.002(2) 0.044(3) -0.005(2)
C21 0.084(3) 0.055(2) 0.042(2) 0.0105(19) 0.021(2) 0.004(2)
C22 0.055(2) 0.055(2) 0.039(2) 0.0020(17) 0.0149(17) 0.0015(19)
C19 0.054(2) 0.059(2) 0.057(2) -0.007(2) 0.032(2) -0.005(2)
C24 0.056(3) 0.078(3) 0.058(3) 0.009(2) 0.022(2) 0.013(2)
C23 0.058(3) 0.092(4) 0.072(3) 0.024(3) 0.012(2) 0.010(3)
C25 0.044(2) 0.048(2) 0.056(2) -0.0118(18) 0.0225(18) -0.0117(17)
C26 0.062(3) 0.048(2) 0.064(3) -0.004(2) 0.034(2) -0.0109(19)
C32 0.076(3) 0.059(3) 0.069(3) 0.012(2) 0.024(3) 0.000(2)
C28 0.073(4) 0.117(5) 0.147(7) 0.000(5) 0.063(4) -0.032(4)
C30 0.046(3) 0.080(3) 0.082(3) -0.013(3) 0.018(2) -0.009(2)
C27 0.090(4) 0.072(3) 0.104(4) 0.009(3) 0.055(4) -0.022(3)
C29 0.050(3) 0.114(5) 0.139(6) 0.004(5) 0.034(4) -0.015(3)
C31 0.060(3) 0.113(5) 0.107(5) 0.015(4) 0.004(3) 0.007(3)
O1 0.346(17) 0.49(2) 0.140(8) 0.004(11) 0.050(10) 0.12(2)
C33 0.120(9) 0.281(19) 0.41(3) -0.107(19) 0.102(14) 0.039(11)

loop_
_atom_type_symbol
_atom_type_description
_atom_type_scat_dispersion_real
_atom_type_scat_dispersion_imag
_atom_type_scat_source
C C 0.0033 0.0016 'International Tables Vol C Tables 4.2.6.8 and 6.1.1.4'
H H 0.0000 0.0000 'International Tables Vol C Tables 4.2.6.8 and 6.1.1.4'
N N 0.0061 0.0033 'International Tables Vol C Tables 4.2.6.8 and 6.1.1.4'
Cl Cl 0.1484 0.1585 'International Tables Vol C Tables 4.2.6.8 and 6.1.1.4'
Pd Pd -0.9988 1.0072 'International Tables Vol C Tables 4.2.6.8 and 6.1.1.4'
O O 0.0106 0.0060 'International Tables Vol C Tables 4.2.6.8 and 6.1.1.4'

loop_
_geom_angle_atom_site_label_1
_geom_angle_atom_site_label_2
_geom_angle_atom_site_label_3
_geom_angle
N1 Pd1 N2 81.10(12)
N1 Pd1 Cl3 92.93(9)
N2 Pd1 Cl3 173.47(9)
N1 Pd1 Cl4 174.31(9)
N2 Pd1 Cl4 93.31(9)
Cl3 Pd1 Cl4 92.59(5)
C15 N2 C25 119.8(3)
C15 N2 Pd1 111.9(2)
C25 N2 Pd1 128.2(2)
C16 C7 C8 103.1(3)
C16 C7 C6 102.9(3)
C8 C7 C6 109.4(3)
C16 C7 H7 113.5
C8 C7 H7 113.5
C6 C7 H7 113.5
C14 C8 C9 119.5(4)
C14 C8 C7 125.8(4)
C9 C8 C7 114.6(3)
C13 C14 C8 119.4(5)
C13 C14 H14 120.3
C8 C14 H14 120.3
C15 C10 C9 103.5(3)
C15 C10 C5 102.9(3)
C9 C10 C5 109.4(3)
C15 C10 H10 113.4
C9 C10 H10 113.4
C5 C10 H10 113.4
C1 C6 C5 120.6(4)
C1 C6 C7 125.6(4)
C5 C6 C7 113.7(4)
C4 C5 C6 119.9(4)
C4 C5 C10 126.1(4)
C6 C5 C10 113.9(3)
C11 C9 C8 120.9(4)
C11 C9 C10 125.5(4)
C8 C9 C10 113.5(4)
C5 C4 C3 119.3(4)
C5 C4 H4 120.4
C3 C4 H4 120.4
C6 C1 C2 118.8(4)
C6 C1 H1 120.6
C2 C1 H1 120.6
C4 C3 C2 120.9(4)
C4 C3 H3 119.6
C2 C3 H3 119.6
C3 C2 C1 120.6(5)
C3 C2 H2 119.7
C1 C2 H2 119.7
C11 C12 C13 120.8(5)
C11 C12 H12 119.6
C13 C12 H12 119.6
C9 C11 C12 119.1(5)
C9 C11 H11 120.5
C12 C11 H11 120.5
C14 C13 C12 120.3(4)
C14 C13 H13 119.8
C12 C13 H13 119.8
N1 C16 C15 117.1(3)
N1 C16 C7 130.6(3)
C15 C16 C7 112.1(3)
N2 C15 C16 117.0(3)
N2 C15 C10 130.3(3)
C16 C15 C10 112.5(3)
C16 N1 C17 120.1(3)
C16 N1 Pd1 111.9(2)
C17 N1 Pd1 128.0(2)
C18 C17 C22 122.7(4)
C18 C17 N1 120.3(3)
C22 C17 N1 117.0(3)
C19 C18 C17 117.5(4)
C19 C18 C24 121.2(4)
C17 C18 C24 121.2(4)
C21 C20 C19 120.1(4)
C21 C20 H20 119.9
C19 C20 H20 119.9
C20 C21 C22 121.2(4)
C20 C21 H21 119.4
C22 C21 H21 119.4
C21 C22 C17 117.3(4)
C21 C22 C23 121.5(4)
C17 C22 C23 121.1(4)
C20 C19 C18 121.1(4)
C20 C19 H19 119.4
C18 C19 H19 119.4
C18 C24 H24A 109.5
C18 C24 H24B 109.5
H24A C24 H24B 109.5
C18 C24 H24C 109.5
H24A C24 H24C 109.5
H24B C24 H24C 109.5
C22 C23 H23A 109.5
C22 C23 H23B 109.5
H23A C23 H23B 109.5
C22 C23 H23C 109.5
H23A C23 H23C 109.5
H23B C23 H23C 109.5
C30 C25 C26 123.0(4)
C30 C25 N2 117.4(4)
C26 C25 N2 119.6(4)
C27 C26 C25 116.3(5)
C27 C26 C32 121.8(5)
C25 C26 C32 121.9(4)
C26 C32 H32A 109.5
C26 C32 H32B 109.5
H32A C32 H32B 109.5
C26 C32 H32C 109.5
H32A C32 H32C 109.5
H32B C32 H32C 109.5
C27 C28 C29 121.5(5)
C27 C28 H28 119.2
C29 C28 H28 119.2
C29 C30 C25 118.4(6)
C29 C30 C31 120.8(6)
C25 C30 C31 120.8(5)
C28 C27 C26 121.1(6)
C28 C27 H27 119.5
C26 C27 H27 119.5
C30 C29 C28 119.7(6)
C30 C29 H29 120.2
C28 C29 H29 120.2
C30 C31 H31A 109.5
C30 C31 H31B 109.5
H31A C31 H31B 109.5
C30 C31 H31C 109.5
H31A C31 H31C 109.5
H31B C31 H31C 109.5
C33 O1 H1C 109.8
O1 C33 H33A 108.4
O1 C33 H33B 110.3
H33A C33 H33B 109.5
O1 C33 H33C 109.7
H33A C33 H33C 109.5
H33B C33 H33C 109.5

loop_
_geom_bond_atom_site_label_1
_geom_bond_atom_site_label_2
_geom_bond_distance
Pd1 N1 2.034(3)
Pd1 N2 2.041(3)
Pd1 Cl3 2.2669(12)
Pd1 Cl4 2.2677(12)
N2 C15 1.275(5)
N2 C25 1.436(5)
C7 C16 1.512(5)
C7 C8 1.517(6)
C7 C6 1.536(5)
C7 H7 0.9800
C8 C14 1.395(6)
C8 C9 1.399(6)
C14 C13 1.374(7)
C14 H14 0.9300
C10 C15 1.516(5)
C10 C9 1.520(6)
C10 C5 1.528(6)
C10 H10 0.9800
C6 C1 1.378(6)
C6 C5 1.399(5)
C5 C4 1.379(6)
C9 C11 1.375(6)
C4 C3 1.373(7)
C4 H4 0.9300
C1 C2 1.381(6)
C1 H1 0.9300
C3 C2 1.379(7)
C3 H3 0.9300
C2 H2 0.9300
C12 C11 1.378(7)
C12 C13 1.393(8)
C12 H12 0.9300
C11 H11 0.9300
C13 H13 0.9300
C16 N1 1.280(5)
C16 C15 1.486(5)
N1 C17 1.440(5)
C17 C18 1.391(6)
C17 C22 1.394(6)
C18 C19 1.385(6)
C18 C24 1.492(6)
C20 C21 1.369(7)
C20 C19 1.382(7)
C20 H20 0.9300
C21 C22 1.393(6)
C21 H21 0.9300
C22 C23 1.503(6)
C19 H19 0.9300
C24 H24A 0.9600
C24 H24B 0.9600
C24 H24C 0.9600
C23 H23A 0.9600
C23 H23B 0.9600
C23 H23C 0.9600
C25 C30 1.385(7)
C25 C26 1.393(6)
C26 C27 1.392(6)
C26 C32 1.488(7)
C32 H32A 0.9600
C32 H32B 0.9600
C32 H32C 0.9600
C28 C27 1.364(10)
C28 C29 1.373(10)
C28 H28 0.9300
C30 C29 1.378(8)
C30 C31 1.517(9)
C27 H27 0.9300
C29 H29 0.9300
C31 H31A 0.9600
C31 H31B 0.9600
C31 H31C 0.9600
O1 C33 1.368(19)
O1 H1C 0.8501
C33 H33A 0.9598
C33 H33B 0.9601
C33 H33C 0.9602

loop_
_geom_torsion_atom_site_label_1
_geom_torsion_atom_site_label_2
_geom_torsion_atom_site_label_3
_geom_torsion_atom_site_label_4
_geom_torsion
N1 Pd1 N2 C15 -8.2(3)
Cl3 Pd1 N2 C15 16.0(11)
Cl4 Pd1 N2 C15 170.7(3)
N1 Pd1 N2 C25 168.3(4)
Cl3 Pd1 N2 C25 -167.5(7)
Cl4 Pd1 N2 C25 -12.8(3)
C16 C7 C8 C14 -118.3(4)
C6 C7 C8 C14 132.7(4)
C16 C7 C8 C9 58.4(4)
C6 C7 C8 C9 -50.5(4)
C9 C8 C14 C13 1.6(6)
C7 C8 C14 C13 178.3(4)
C16 C7 C6 C1 117.3(4)
C8 C7 C6 C1 -133.6(4)
C16 C7 C6 C5 -58.7(4)
C8 C7 C6 C5 50.4(4)
C1 C6 C5 C4 1.9(6)
C7 C6 C5 C4 178.1(4)
C1 C6 C5 C10 -175.7(4)
C7 C6 C5 C10 0.5(5)
C15 C10 C5 C4 -119.7(4)
C9 C10 C5 C4 130.8(4)
C15 C10 C5 C6 57.7(4)
C9 C10 C5 C6 -51.8(4)
C14 C8 C9 C11 -0.6(6)
C7 C8 C9 C11 -177.6(4)
C14 C8 C9 C10 176.4(3)
C7 C8 C9 C10 -0.6(5)
C15 C10 C9 C11 119.5(4)
C5 C10 C9 C11 -131.3(4)
C15 C10 C9 C8 -57.2(4)
C5 C10 C9 C8 51.9(4)
C6 C5 C4 C3 -1.0(6)
C10 C5 C4 C3 176.3(4)
C5 C6 C1 C2 -1.5(6)
C7 C6 C1 C2 -177.2(4)
C5 C4 C3 C2 -0.3(7)
C4 C3 C2 C1 0.7(7)
C6 C1 C2 C3 0.2(7)
C8 C9 C11 C12 -0.9(7)
C10 C9 C11 C12 -177.4(4)
C13 C12 C11 C9 1.4(8)
C8 C14 C13 C12 -1.2(7)
C11 C12 C13 C14 -0.3(8)
C8 C7 C16 N1 118.5(4)
C6 C7 C16 N1 -127.8(4)
C8 C7 C16 C15 -56.7(4)
C6 C7 C16 C15 57.0(4)
C25 N2 C15 C16 -170.1(3)
Pd1 N2 C15 C16 6.8(4)
C25 N2 C15 C10 5.3(6)
Pd1 N2 C15 C10 -177.8(3)
N1 C16 C15 N2 0.5(5)
C7 C16 C15 N2 176.4(3)
N1 C16 C15 C10 -175.7(3)
C7 C16 C15 C10 0.2(5)
C9 C10 C15 N2 -119.0(4)
C5 C10 C15 N2 127.1(4)
C9 C10 C15 C16 56.6(4)
C5 C10 C15 C16 -57.3(4)
C15 C16 N1 C17 171.3(3)
C7 C16 N1 C17 -3.7(6)
C15 C16 N1 Pd1 -7.5(4)
C7 C16 N1 Pd1 177.5(4)
N2 Pd1 N1 C16 8.5(3)
Cl3 Pd1 N1 C16 -168.8(3)
Cl4 Pd1 N1 C16 -2.5(12)
N2 Pd1 N1 C17 -170.2(3)
Cl3 Pd1 N1 C17 12.5(3)
Cl4 Pd1 N1 C17 179(32)
C16 N1 C17 C18 82.4(5)
Pd1 N1 C17 C18 -99.0(4)
C16 N1 C17 C22 -98.1(4)
Pd1 N1 C17 C22 80.5(4)
C22 C17 C18 C19 1.0(6)
N1 C17 C18 C19 -179.5(3)
C22 C17 C18 C24 -177.8(4)
N1 C17 C18 C24 1.6(6)
C19 C20 C21 C22 0.4(7)
C20 C21 C22 C17 -0.9(6)
C20 C21 C22 C23 178.8(5)
C18 C17 C22 C21 0.2(6)
N1 C17 C22 C21 -179.3(4)
C18 C17 C22 C23 -179.6(4)
N1 C17 C22 C23 0.9(6)
C21 C20 C19 C18 0.8(7)
C17 C18 C19 C20 -1.5(6)
C24 C18 C19 C20 177.3(4)
C15 N2 C25 C30 94.0(5)
Pd1 N2 C25 C30 -82.4(5)
C15 N2 C25 C26 -85.5(5)
Pd1 N2 C25 C26 98.2(4)
C30 C25 C26 C27 1.2(7)
N2 C25 C26 C27 -179.4(4)
C30 C25 C26 C32 -179.5(5)
N2 C25 C26 C32 -0.1(6)
C26 C25 C30 C29 0.3(8)
N2 C25 C30 C29 -179.1(5)
C26 C25 C30 C31 179.7(5)
N2 C25 C30 C31 0.2(7)
C29 C28 C27 C26 1.4(11)
C25 C26 C27 C28 -2.0(8)
C32 C26 C27 C28 178.7(6)
C25 C30 C29 C28 -1.0(10)
C31 C30 C29 C28 179.6(7)
C27 C28 C29 C30 0.2(12)
